data_2208283
loop_
_publ_author_name
'M. Shaiq Ali'
'Shamsher Ali'
'Shazia Anjum'
'Waqar Ahmad'

_publ_section_title
;
 5-Hydroxy-4',6,7-trimethoxyflavone
;
_journal_coeditor_code CI2005
_journal_issue 3
_journal_name_full 'Acta Crystallographica Section E'
_journal_page_first o1107
_journal_page_last o1109
_journal_paper_doi 10.1107/S1600536806005617
_journal_volume 62
_journal_year 2006
_chemical_formula_iupac 'C18 H16 O6'
_chemical_formula_moiety 'C18 H16 O6'
_chemical_formula_sum 'C18 H16 O6'
_chemical_formula_weight 328.31
_chemical_melting_point 468
_chemical_name_common Salvesigenine
_chemical_name_systematic
;
5-Hydroxy-4',6,7-trimethoxyflavone
;
_space_group_IT_number 2
_symmetry_cell_setting triclinic
_symmetry_space_group_name_Hall '-P 1'
_symmetry_space_group_name_H-M 'P -1'
_atom_sites_solution_hydrogens geom
_atom_sites_solution_primary direct
_atom_sites_solution_secondary difmap
_audit_creation_method SHELXL-97
_cell_angle_alpha 76.6810(10)
_cell_angle_beta 85.7570(10)
_cell_angle_gamma 81.3810(10)
_cell_formula_units_Z 2
_cell_length_a 7.0968(3)
_cell_length_b 7.4959(3)
_cell_length_c 14.9563(6)
_cell_measurement_reflns_used 5177
_cell_measurement_temperature 293(2)
_cell_measurement_theta_max 28.06
_cell_measurement_theta_min 2.80
_cell_volume 764.84(5)
_computing_cell_refinement 'SAINT (Siemens, 1996)'
_computing_data_collection 'SMART (Siemens, 1996)'
_computing_data_reduction SAINT
_computing_molecular_graphics SHELXTL
_computing_publication_material 'SHELXTL, PARST (Nardelli, 1995) and PLATON (Spek, 2003)'
_computing_structure_refinement SHELXTL
_computing_structure_solution 'SHELXTL (Sheldrick, 1997)'
_diffrn_ambient_temperature 293(2)
_diffrn_detector_area_resol_mean 8.33
_diffrn_measured_fraction_theta_full 0.995
_diffrn_measured_fraction_theta_max 0.995
_diffrn_measurement_device_type 'Siemens SMART CCD area-detector'
_diffrn_measurement_method \w
_diffrn_radiation_monochromator graphite
_diffrn_radiation_source 'fine-focus sealed tube'
_diffrn_radiation_type MoK\a
_diffrn_radiation_wavelength 0.71073
_diffrn_reflns_av_R_equivalents 0.0193
_diffrn_reflns_av_sigmaI/netI 0.0178
_diffrn_reflns_limit_h_max 8
_diffrn_reflns_limit_h_min -8
_diffrn_reflns_limit_k_max 8
_diffrn_reflns_limit_k_min -8
_diffrn_reflns_limit_l_max 17
_diffrn_reflns_limit_l_min -17
_diffrn_reflns_number 7381
_diffrn_reflns_theta_full 25.00
_diffrn_reflns_theta_max 25.00
_diffrn_reflns_theta_min 2.80
_diffrn_standards_number 0
_exptl_absorpt_coefficient_mu 0.108
_exptl_absorpt_correction_T_max 0.9798
_exptl_absorpt_correction_T_min 0.9372
_exptl_absorpt_correction_type multi-scan
_exptl_absorpt_process_details '(SADABS; Sheldrick, 1996)'
_exptl_crystal_colour yellow
_exptl_crystal_density_diffrn 1.426
_exptl_crystal_density_method 'not measured'
_exptl_crystal_description Slab
_exptl_crystal_F_000 344
_exptl_crystal_size_max 0.61
_exptl_crystal_size_mid 0.32
_exptl_crystal_size_min 0.19
_refine_diff_density_max 0.190
_refine_diff_density_min -0.215
_refine_ls_extinction_coef 0.060(9)
_refine_ls_extinction_expression Fc^*^=kFc[1+0.001xFc^2^\l^3^/sin(2\q)]^-1/4^
_refine_ls_extinction_method none
_refine_ls_goodness_of_fit_ref 0.998
_refine_ls_hydrogen_treatment constr
_refine_ls_matrix_type full
_refine_ls_number_parameters 221
_refine_ls_number_reflns 2677
_refine_ls_number_restraints 0
_refine_ls_restrained_S_all 0.998
_refine_ls_R_factor_all 0.0431
_refine_ls_R_factor_gt 0.0398
_refine_ls_shift/su_max 0.001
_refine_ls_shift/su_mean 0.000
_refine_ls_structure_factor_coef Fsqd
_refine_ls_weighting_details 'calc w=1/[\s^2^(Fo^2^)+(0.0775P)^2^+0.12P] where P=(Fo^2^+2Fc^2^)/3'
_refine_ls_weighting_scheme calc
_refine_ls_wR_factor_gt 0.1142
_refine_ls_wR_factor_ref 0.1212
_reflns_number_gt 2416
_reflns_number_total 2677
_reflns_threshold_expression I>2\s(I)
_cod_data_source_file ci2005.cif
_cod_data_source_block I
_cod_depositor_comments
;
The following automatic conversions were performed:
'_symmetry_cell_setting' value 'Triclinic' changed to 'triclinic'
according to '/home/saulius/struct/CIF-dictionaries/cif_core.dic'
dictionary named 'cif_core.dic' version 2.4.1 from 2010-06-29.

Automatic conversion script
Id: cif_fix_enum 1527 2010-12-29 10:47:43Z saulius 

The following automatic conversions were performed:

'_symmetry_cell_setting' value 'Triclinic' changed to 'triclinic'
according to /home/saulius/struct/CIF-dictionaries/cif_core.dic
dictionary named 'cif_core.dic' version 2.4.1 from 2010-06-29.

Automatic conversion script
Id: cif_fix_values 1715 2011-07-08 13:25:40Z adriana 
;
_cod_database_code 2208283
_cod_database_fobs_code 2208283

loop_
_symmetry_equiv_pos_as_xyz
'x, y, z'
'-x, -y, -z'

loop_
_atom_site_type_symbol
_atom_site_label
_atom_site_fract_x
_atom_site_fract_y
_atom_site_fract_z
_atom_site_U_iso_or_equiv
_atom_site_adp_type
_atom_site_calc_flag
_atom_site_refinement_flags
_atom_site_occupancy
O O1 0.47408(12) 0.77785(12) 0.60606(6) 0.0441(3) Uani d . 1
O O2 1.03835(13) 0.58305(16) 0.63712(7) 0.0647(3) Uani d . 1
O O3 1.00555(13) 0.63232(15) 0.80257(7) 0.0595(3) Uani d . 1
H H3A 1.0579 0.6032 0.7563 0.089 Uiso calc R 1
O O5 0.40744(13) 0.87819(14) 0.91009(6) 0.0564(3) Uani d . 1
O O4 0.77871(14) 0.75576(13) 0.93782(6) 0.0551(3) Uani d . 1
O O4' 0.15454(15) 0.80889(15) 0.22366(7) 0.0630(3) Uani d . 1
C C2 0.58325(18) 0.72571(16) 0.53525(8) 0.0420(3) Uani d . 1
C C3 0.77087(19) 0.66083(19) 0.54392(9) 0.0481(3) Uani d . 1
H H3B 0.8410 0.6264 0.4941 0.058 Uiso calc R 1
C C4 0.86455(18) 0.64371(18) 0.62747(9) 0.0473(3) Uani d . 1
C C5 0.81966(17) 0.69505(17) 0.78745(9) 0.0439(3) Uani d . 1
C C6 0.70248(18) 0.75276(17) 0.85607(8) 0.0445(3) Uani d . 1
C C7 0.50909(18) 0.81853(17) 0.83957(8) 0.0444(3) Uani d . 1
C C8 0.43273(17) 0.82273(17) 0.75613(9) 0.0445(3) Uani d . 1
H H8A 0.3039 0.8625 0.7462 0.053 Uiso calc R 1
C C9 0.55347(17) 0.76620(16) 0.68837(8) 0.0404(3) Uani d . 1
C C10 0.74627(17) 0.70129(16) 0.70113(8) 0.0416(3) Uani d . 1
C C1' 0.47365(18) 0.74826(16) 0.45337(9) 0.0424(3) Uani d . 1
C C2' 0.27932(19) 0.81780(18) 0.45180(9) 0.0477(3) Uani d . 1
H H2'A 0.2177 0.8512 0.5038 0.057 Uiso calc R 1
C C3' 0.1783(2) 0.83728(19) 0.37430(9) 0.0515(3) Uani d . 1
H H3'A 0.0495 0.8845 0.3742 0.062 Uiso calc R 1
C C4' 0.2672(2) 0.78707(17) 0.29612(9) 0.0482(3) Uani d . 1
C C5' 0.4599(2) 0.71748(19) 0.29667(9) 0.0517(3) Uani d . 1
H H5'A 0.5209 0.6837 0.2447 0.062 Uiso calc R 1
C C6' 0.5605(2) 0.69861(18) 0.37454(9) 0.0496(3) Uani d . 1
H H6'A 0.6894 0.6516 0.3743 0.060 Uiso calc R 1
C C11 0.2163(2) 0.9651(2) 0.89408(10) 0.0607(4) Uani d . 1
H H11A 0.1671 1.0180 0.9452 0.091 Uiso calc R 1
H H11B 0.1387 0.8750 0.8873 0.091 Uiso calc R 1
H H11C 0.2143 1.0610 0.8390 0.091 Uiso calc R 1
C C12 0.7428(3) 0.6073(2) 1.01175(10) 0.0726(5) Uani d . 1
H H12A 0.8081 0.6142 1.0646 0.109 Uiso calc R 1
H H12B 0.7878 0.4921 0.9946 0.109 Uiso calc R 1
H H12C 0.6082 0.6150 1.0262 0.109 Uiso calc R 1
C C7' 0.2437(3) 0.7713(2) 0.14028(9) 0.0632(4) Uani d . 1
H H7'A 0.1484 0.7839 0.0961 0.095 Uiso calc R 1
H H7'B 0.3102 0.6474 0.1519 0.095 Uiso calc R 1
H H7'C 0.3325 0.8573 0.1167 0.095 Uiso calc R 1

loop_
_atom_site_aniso_label
_atom_site_aniso_U_11
_atom_site_aniso_U_22
_atom_site_aniso_U_33
_atom_site_aniso_U_12
_atom_site_aniso_U_13
_atom_site_aniso_U_23
O1 0.0431(5) 0.0524(5) 0.0381(5) -0.0019(4) -0.0053(3) -0.0144(4)
O2 0.0397(5) 0.0946(8) 0.0574(6) 0.0033(5) -0.0029(4) -0.0195(5)
O3 0.0413(5) 0.0822(7) 0.0551(6) -0.0019(4) -0.0114(4) -0.0171(5)
O5 0.0540(6) 0.0735(6) 0.0450(5) 0.0018(4) -0.0056(4) -0.0252(5)
O4 0.0607(6) 0.0651(6) 0.0438(5) -0.0138(5) -0.0142(4) -0.0138(4)
O4' 0.0675(7) 0.0784(7) 0.0433(5) -0.0040(5) -0.0156(4) -0.0134(5)
C2 0.0479(7) 0.0390(6) 0.0387(6) -0.0076(5) 0.0004(5) -0.0073(5)
C3 0.0465(7) 0.0561(7) 0.0401(7) -0.0043(6) 0.0016(5) -0.0106(6)
C4 0.0413(7) 0.0513(7) 0.0478(7) -0.0067(5) -0.0007(5) -0.0079(5)
C5 0.0402(6) 0.0445(7) 0.0467(7) -0.0077(5) -0.0072(5) -0.0065(5)
C6 0.0489(7) 0.0451(7) 0.0415(7) -0.0110(5) -0.0095(5) -0.0084(5)
C7 0.0491(7) 0.0455(7) 0.0407(7) -0.0073(5) -0.0022(5) -0.0131(5)
C8 0.0401(6) 0.0500(7) 0.0446(7) -0.0028(5) -0.0046(5) -0.0144(5)
C9 0.0432(6) 0.0401(6) 0.0387(6) -0.0071(5) -0.0067(5) -0.0082(5)
C10 0.0419(7) 0.0414(6) 0.0413(7) -0.0082(5) -0.0038(5) -0.0065(5)
C1' 0.0503(7) 0.0384(6) 0.0375(6) -0.0066(5) -0.0029(5) -0.0058(5)
C2' 0.0517(7) 0.0505(7) 0.0398(7) -0.0029(5) -0.0009(5) -0.0107(5)
C3' 0.0501(7) 0.0561(8) 0.0457(7) -0.0005(6) -0.0068(6) -0.0087(6)
C4' 0.0601(8) 0.0441(7) 0.0395(7) -0.0081(6) -0.0095(6) -0.0044(5)
C5' 0.0622(8) 0.0544(8) 0.0385(7) -0.0054(6) 0.0004(6) -0.0124(6)
C6' 0.0502(7) 0.0545(7) 0.0433(7) -0.0019(6) -0.0027(6) -0.0123(6)
C11 0.0543(8) 0.0759(9) 0.0525(8) 0.0034(7) -0.0006(6) -0.0240(7)
C12 0.0900(12) 0.0793(11) 0.0471(8) -0.0140(9) -0.0184(8) -0.0049(7)
C7' 0.0857(11) 0.0646(9) 0.0414(8) -0.0098(8) -0.0151(7) -0.0127(6)

loop_
_atom_type_symbol
_atom_type_description
_atom_type_scat_dispersion_real
_atom_type_scat_dispersion_imag
_atom_type_scat_source
C C 0.0033 0.0016 'International Tables Vol C Tables 4.2.6.8 and 6.1.1.4'
H H 0.0000 0.0000 'International Tables Vol C Tables 4.2.6.8 and 6.1.1.4'
O O 0.0106 0.0060 'International Tables Vol C Tables 4.2.6.8 and 6.1.1.4'

loop_
_geom_angle_atom_site_label_1
_geom_angle_atom_site_label_2
_geom_angle_atom_site_label_3
_geom_angle
_geom_angle_publ_flag
C2 O1 C9 120.22(10) ?
C5 O3 H3A 109.5 ?
C7 O5 C11 117.62(10) y
C6 O4 C12 114.58(10) y
C4' O4' C7' 117.55(12) y
C3 C2 O1 121.44(12) ?
C3 C2 C1' 126.34(12) ?
O1 C2 C1' 112.23(11) ?
C2 C3 C4 121.89(12) ?
C2 C3 H3B 119.1 ?
C4 C3 H3B 119.1 ?
O2 C4 C3 122.93(12) ?
O2 C4 C10 121.46(12) ?
C3 C4 C10 115.61(11) ?
O3 C5 C6 119.85(11) ?
O3 C5 C10 119.72(12) ?
C6 C5 C10 120.43(12) ?
O4 C6 C5 119.61(11) ?
O4 C6 C7 120.83(12) ?
C5 C6 C7 119.45(11) ?
O5 C7 C8 123.77(12) ?
O5 C7 C6 114.96(11) ?
C8 C7 C6 121.26(12) ?
C9 C8 C7 118.08(11) ?
C9 C8 H8A 121.0 ?
C7 C8 H8A 121.0 ?
O1 C9 C8 116.34(11) ?
O1 C9 C10 120.88(11) ?
C8 C9 C10 122.78(12) ?
C9 C10 C5 117.98(12) ?
C9 C10 C4 119.96(12) ?
C5 C10 C4 122.06(12) ?
C6' C1' C2' 117.94(12) ?
C6' C1' C2 120.47(12) ?
C2' C1' C2 121.59(11) ?
C3' C2' C1' 120.78(12) ?
C3' C2' H2'A 119.6 ?
C1' C2' H2'A 119.6 ?
C2' C3' C4' 120.57(13) ?
C2' C3' H3'A 119.7 ?
C4' C3' H3'A 119.7 ?
O4' C4' C5' 124.58(12) ?
O4' C4' C3' 116.08(12) ?
C5' C4' C3' 119.33(12) ?
C6' C5' C4' 119.84(12) ?
C6' C5' H5'A 120.1 ?
C4' C5' H5'A 120.1 ?
C5' C6' C1' 121.54(13) ?
C5' C6' H6'A 119.2 ?
C1' C6' H6'A 119.2 ?
O5 C11 H11A 109.5 ?
O5 C11 H11B 109.5 ?
H11A C11 H11B 109.5 ?
O5 C11 H11C 109.5 ?
H11A C11 H11C 109.5 ?
H11B C11 H11C 109.5 ?
O4 C12 H12A 109.5 ?
O4 C12 H12B 109.5 ?
H12A C12 H12B 109.5 ?
O4 C12 H12C 109.5 ?
H12A C12 H12C 109.5 ?
H12B C12 H12C 109.5 ?
O4' C7' H7'A 109.5 ?
O4' C7' H7'B 109.5 ?
H7'A C7' H7'B 109.5 ?
O4' C7' H7'C 109.5 ?
H7'A C7' H7'C 109.5 ?
H7'B C7' H7'C 109.5 ?

loop_
_geom_bond_atom_site_label_1
_geom_bond_atom_site_label_2
_geom_bond_distance
_geom_bond_publ_flag
O1 C2 1.3613(15) y
O1 C9 1.3707(15) y
O2 C4 1.2558(15) y
O3 C5 1.3498(15) y
O3 H3A 0.82 ?
O5 C7 1.3567(15) y
O5 C11 1.4262(17) y
O4 C6 1.3792(14) y
O4 C12 1.4149(18) y
O4' C4' 1.3594(16) y
O4' C7' 1.4236(18) y
C2 C3 1.3523(18) y
C2 C1' 1.4627(18) ?
C3 C4 1.4294(18) ?
C3 H3B 0.93 ?
C4 C10 1.4417(18) ?
C5 C6 1.3793(18) ?
C5 C10 1.4157(18) ?
C6 C7 1.4067(18) ?
C7 C8 1.3889(17) ?
C8 C9 1.3789(18) ?
C8 H8A 0.93 ?
C9 C10 1.3934(17) ?
C1' C6' 1.3909(18) ?
C1' C2' 1.3993(18) ?
C2' C3' 1.3755(18) ?
C2' H2'A 0.93 ?
C3' C4' 1.3889(19) ?
C3' H3'A 0.93 ?
C4' C5' 1.388(2) ?
C5' C6' 1.3795(19) ?
C5' H5'A 0.93 ?
C6' H6'A 0.93 ?
C11 H11A 0.96 ?
C11 H11B 0.96 ?
C11 H11C 0.96 ?
C12 H12A 0.96 ?
C12 H12B 0.96 ?
C12 H12C 0.96 ?
C7' H7'A 0.96 ?
C7' H7'B 0.96 ?
C7' H7'C 0.96 ?

loop_
_geom_hbond_atom_site_label_D
_geom_hbond_atom_site_label_H
_geom_hbond_atom_site_label_A
_geom_hbond_site_symmetry_A
_geom_hbond_distance_DH
_geom_hbond_distance_HA
_geom_hbond_distance_DA
_geom_hbond_angle_DHA
_geom_hbond_publ_flag
O3 H3A O2 1_555 0.82 1.84 2.5737(15) 148 y
C2' H2'A O1 1_555 0.93 2.38 2.7116(16) 101 y
C6' H6'A O2 2_766 0.93 2.43 3.2996(18) 155 y

loop_
_geom_torsion_atom_site_label_1
_geom_torsion_atom_site_label_2
_geom_torsion_atom_site_label_3
_geom_torsion_atom_site_label_4
_geom_torsion
_geom_torsion_publ_flag
C9 O1 C2 C3 0.29(18) ?
C9 O1 C2 C1' -179.93(9) ?
O1 C2 C3 C4 -0.1(2) ?
C1' C2 C3 C4 -179.82(11) ?
C2 C3 C4 O2 179.67(12) ?
C2 C3 C4 C10 -0.4(2) ?
C12 O4 C6 C5 -102.97(15) ?
C12 O4 C6 C7 80.99(16) y
O3 C5 C6 O4 3.68(18) ?
C10 C5 C6 O4 -176.28(10) ?
O3 C5 C6 C7 179.78(11) ?
C10 C5 C6 C7 -0.18(19) ?
C11 O5 C7 C8 -5.84(19) y
C11 O5 C7 C6 173.28(12) ?
O4 C6 C7 O5 -1.67(17) ?
C5 C6 C7 O5 -177.72(11) ?
O4 C6 C7 C8 177.48(10) ?
C5 C6 C7 C8 1.43(19) ?
O5 C7 C8 C9 176.95(11) ?
C6 C7 C8 C9 -2.12(19) ?
C2 O1 C9 C8 179.70(10) ?
C2 O1 C9 C10 0.04(18) ?
C7 C8 C9 O1 -178.01(10) ?
C7 C8 C9 C10 1.64(19) ?
O1 C9 C10 C5 179.20(10) ?
C8 C9 C10 C5 -0.44(19) ?
O1 C9 C10 C4 -0.58(18) ?
C8 C9 C10 C4 179.79(11) ?
O3 C5 C10 C9 179.73(10) ?
C6 C5 C10 C9 -0.31(18) ?
O3 C5 C10 C4 -0.50(19) ?
C6 C5 C10 C4 179.46(11) ?
O2 C4 C10 C9 -179.35(12) ?
C3 C4 C10 C9 0.75(18) ?
O2 C4 C10 C5 0.9(2) ?
C3 C4 C10 C5 -179.02(10) ?
C3 C2 C1' C6' 1.0(2) ?
O1 C2 C1' C6' -178.75(10) ?
C3 C2 C1' C2' -179.71(12) ?
O1 C2 C1' C2' 0.52(17) ?
C6' C1' C2' C3' -0.42(19) ?
C2 C1' C2' C3' -179.71(11) ?
C1' C2' C3' C4' 0.4(2) ?
C7' O4' C4' C5' -5.1(2) y
C7' O4' C4' C3' 175.63(11) ?
C2' C3' C4' O4' 179.00(11) ?
C2' C3' C4' C5' -0.3(2) ?
O4' C4' C5' C6' -179.07(12) ?
C3' C4' C5' C6' 0.1(2) ?
C4' C5' C6' C1' -0.2(2) ?
C2' C1' C6' C5' 0.3(2) ?
C2 C1' C6' C5' 179.59(11) ?

loop_
_cod_related_entry_id
_cod_related_entry_database
_cod_related_entry_code
1 ChemSpider 141666
